data_4086423
loop_
_publ_author_name
'Song, Li-Cheng'
'Luo, Fei-Xian'
'Liu, Bei-Bei'
'Gu, Zhen-Chao'
'Tan, Hao'

_publ_section_title
;
 Novel Ruthenium Phthalocyanine-Containing Model Complex for the Active
 Site of [FeFe]-Hydrogenases: Synthesis, Structural Characterization, and
 Catalytic H2Evolution
;
_journal_issue 10
_journal_name_full Organometallics
_journal_page_first 1399
_journal_paper_doi 10.1021/acs.organomet.5b01040
_journal_volume 35
_journal_year 2016
_chemical_formula_sum 'C38.25 H34.5 Cl2.5 Fe2 N2 O4 P2 S2'
_chemical_formula_weight 912.56
_chemical_name_systematic
; 
 ? 
;
_space_group_IT_number 2
_symmetry_cell_setting triclinic
_symmetry_space_group_name_Hall '-P 1'
_symmetry_space_group_name_H-M 'P -1'
_atom_sites_solution_hydrogens geom
_atom_sites_solution_primary direct
_atom_sites_solution_secondary difmap
_audit_creation_method SHELXL-97
_cell_angle_alpha 74.973(9)
_cell_angle_beta 89.387(12)
_cell_angle_gamma 66.619(8)
_cell_formula_units_Z 4
_cell_length_a 13.634(4)
_cell_length_b 15.907(5)
_cell_length_c 20.456(7)
_cell_measurement_reflns_used 18459
_cell_measurement_temperature 113(2)
_cell_measurement_theta_max 27.89
_cell_measurement_theta_min 1.04
_cell_volume 3912(2)
_computing_cell_refinement CrystalClear
_computing_data_collection CrystalClear
_computing_data_reduction CrystalClear
_computing_molecular_graphics 'Bruker SHELXTL'
_computing_publication_material 'CrystalStructure 3.8'
_computing_structure_refinement 'SHELXL-97 (Sheldrick, 1997)'
_computing_structure_solution 'SHELXS-97 (Sheldrick, 1990)'
_diffrn_ambient_temperature 113(2)
_diffrn_measured_fraction_theta_full 0.988
_diffrn_measured_fraction_theta_max 0.988
_diffrn_measurement_device_type 'Rigaku Saturn724 CCD'
_diffrn_measurement_method '\w and \f scans'
_diffrn_radiation_monochromator multilayer
_diffrn_radiation_source 'rotating anode'
_diffrn_radiation_type MoK\a
_diffrn_radiation_wavelength 0.71073
_diffrn_reflns_av_R_equivalents 0.0365
_diffrn_reflns_av_sigmaI/netI 0.0695
_diffrn_reflns_limit_h_max 17
_diffrn_reflns_limit_h_min -17
_diffrn_reflns_limit_k_max 20
_diffrn_reflns_limit_k_min -20
_diffrn_reflns_limit_l_max 26
_diffrn_reflns_limit_l_min -15
_diffrn_reflns_number 33213
_diffrn_reflns_theta_full 27.89
_diffrn_reflns_theta_max 27.89
_diffrn_reflns_theta_min 1.04
_exptl_absorpt_coefficient_mu 1.144
_exptl_absorpt_correction_T_max 0.8749
_exptl_absorpt_correction_T_min 0.8035
_exptl_absorpt_correction_type multi-scan
_exptl_absorpt_process_details CrystalClear
_exptl_crystal_colour Colorless
_exptl_crystal_density_diffrn 1.550
_exptl_crystal_density_method 'not measured'
_exptl_crystal_description Prism
_exptl_crystal_F_000 1866
_exptl_crystal_size_max 0.20
_exptl_crystal_size_mid 0.18
_exptl_crystal_size_min 0.12
_refine_diff_density_max 0.928
_refine_diff_density_min -0.640
_refine_diff_density_rms 0.087
_refine_ls_extinction_method none
_refine_ls_goodness_of_fit_ref 1.048
_refine_ls_hydrogen_treatment mixed
_refine_ls_matrix_type full
_refine_ls_number_parameters 1028
_refine_ls_number_reflns 18459
_refine_ls_number_restraints 148
_refine_ls_restrained_S_all 1.050
_refine_ls_R_factor_all 0.0634
_refine_ls_R_factor_gt 0.0471
_refine_ls_shift/su_max 0.021
_refine_ls_shift/su_mean 0.001
_refine_ls_structure_factor_coef Fsqd
_refine_ls_weighting_details 'calc w=1/[\s^2^(Fo^2^)+(0.0507P)^2^+0.0000P] where P=(Fo^2^+2Fc^2^)/3'
_refine_ls_weighting_scheme calc
_refine_ls_wR_factor_gt 0.1053
_refine_ls_wR_factor_ref 0.1131
_reflns_number_gt 14177
_reflns_number_total 18459
_reflns_threshold_expression >2sigma(I)
_cod_data_source_file om5b01040_si_001.cif
_cod_data_source_block 2
_cod_depositor_comments
;
The following automatic conversions were performed:

'_symmetry_cell_setting' value 'Triclinic' changed to 'triclinic'
according to
/usr/data/users/saulius/crontab/automatic-downloads/rss-feeds/ACS/lib/dictionaries/cif_core.dic
dictionary named 'cif_core.dic' version 2.4.2 from 2011-04-26.

Automatic conversion script
Id: cif_fix_values 4268 2015-11-12 08:31:59Z antanas 

 Adding full bibliography for 4086423--4086426.cif.
;
_cod_original_sg_symbol_H-M P-1
_cod_original_formula_sum 'C38.25 H34.50 Cl2.50 Fe2 N2 O4 P2 S2'
_cod_database_code 4086423

loop_
_symmetry_equiv_pos_as_xyz
'x, y, z'
'-x, -y, -z'

loop_
_atom_site_label
_atom_site_type_symbol
_atom_site_fract_x
_atom_site_fract_y
_atom_site_fract_z
_atom_site_U_iso_or_equiv
_atom_site_adp_type
_atom_site_occupancy
_atom_site_symmetry_multiplicity
_atom_site_calc_flag
_atom_site_refinement_flags
_atom_site_disorder_assembly
_atom_site_disorder_group
Fe1 Fe 0.39372(3) 0.72042(3) 0.14051(2) 0.01484(9) Uani 1 1 d . . .
Fe2 Fe 0.38922(3) 0.72622(3) 0.26150(2) 0.01417(9) Uani 1 1 d . . .
Fe3 Fe 0.91207(3) 0.70416(3) 0.64637(2) 0.01573(9) Uani 1 1 d . A .
Fe4 Fe 0.90818(3) 0.71005(3) 0.76695(2) 0.01592(9) Uani 1 1 d . A .
P1 P 0.56940(5) 0.66807(5) 0.13911(4) 0.01395(14) Uani 1 1 d . . .
P2 P 0.56375(5) 0.67594(5) 0.28423(4) 0.01404(14) Uani 1 1 d . . .
P3 P 0.78360(5) 0.65365(5) 0.64545(4) 0.01489(15) Uani 1 1 d . . .
P4 P 0.77950(5) 0.66016(5) 0.79112(4) 0.01409(14) Uani 1 1 d . . .
S1 S 0.24615(5) 0.74310(5) 0.19626(4) 0.01772(15) Uani 1 1 d . . .
S2 S 0.39963(5) 0.84262(5) 0.17425(4) 0.01667(14) Uani 1 1 d . . .
S3 S 0.79099(6) 0.82531(5) 0.68088(4) 0.01969(15) Uani 1 1 d . . .
S4 S 1.03568(6) 0.72943(6) 0.70124(4) 0.02486(17) Uani 1 1 d . . .
O1 O 0.40492(17) 0.53307(15) 0.14136(11) 0.0268(5) Uani 1 1 d . . .
O2 O 0.31636(19) 0.80979(18) -0.00392(11) 0.0376(6) Uani 1 1 d . . .
O3 O 0.40069(17) 0.54050(15) 0.33909(11) 0.0283(5) Uani 1 1 d . . .
O4 O 0.31460(18) 0.81429(17) 0.37212(12) 0.0341(6) Uani 1 1 d . . .
O5 O 1.07230(16) 0.51488(15) 0.65060(12) 0.0277(5) Uani 1 1 d . A .
O6 O 0.91570(18) 0.77955(16) 0.50015(11) 0.0315(5) Uani 1 1 d . A .
O7 O 1.06570(16) 0.52296(15) 0.84329(12) 0.0293(5) Uani 1 1 d . A .
O8 O 0.90502(19) 0.80345(16) 0.87352(11) 0.0309(5) Uani 1 1 d . A .
N1 N 0.63356(17) 0.65630(15) 0.21510(11) 0.0145(5) Uani 1 1 d . . .
N2 N 0.8730(2) 0.8491(2) 0.16774(16) 0.0360(7) Uani 1 1 d . . .
N3 N 0.73019(17) 0.63953(16) 0.72219(11) 0.0137(5) Uani 1 1 d . . .
N4 N 0.31330(19) 0.82482(19) 0.68336(14) 0.0291(6) Uani 1 1 d . . .
C1 C 0.4007(2) 0.6065(2) 0.14203(14) 0.0195(6) Uani 1 1 d . . .
C2 C 0.3480(2) 0.7748(2) 0.05264(15) 0.0213(6) Uani 1 1 d . . .
C3 C 0.3966(2) 0.6131(2) 0.30784(14) 0.0188(6) Uani 1 1 d . . .
C4 C 0.3439(2) 0.7817(2) 0.32772(15) 0.0190(6) Uani 1 1 d . . .
C5 C 0.1459(2) 0.8664(2) 0.16659(17) 0.0259(7) Uani 1 1 d . . .
H5A H 0.1301 0.8828 0.1167 0.031 Uiso 1 1 calc R . .
H5B H 0.0787 0.8701 0.1871 0.031 Uiso 1 1 calc R . .
C6 C 0.1766(2) 0.9397(2) 0.18227(18) 0.0285(7) Uani 1 1 d . . .
H6A H 0.1915 0.9240 0.2322 0.034 Uiso 1 1 calc R . .
H6B H 0.1145 1.0023 0.1673 0.034 Uiso 1 1 calc R . .
C7 C 0.2726(2) 0.9488(2) 0.14979(17) 0.0258(7) Uani 1 1 d . . .
H7A H 0.2828 1.0019 0.1610 0.031 Uiso 1 1 calc R . .
H7B H 0.2563 0.9668 0.0998 0.031 Uiso 1 1 calc R . .
C8 C 0.6311(2) 0.55327(19) 0.11886(14) 0.0157(5) Uani 1 1 d . . .
C9 C 0.6983(2) 0.4674(2) 0.16198(15) 0.0218(6) Uani 1 1 d . . .
H9A H 0.7207 0.4646 0.2066 0.026 Uiso 1 1 calc R . .
C10 C 0.7342(3) 0.3843(2) 0.14129(17) 0.0303(7) Uani 1 1 d . . .
H10A H 0.7809 0.3255 0.1718 0.036 Uiso 1 1 calc R . .
C11 C 0.7025(2) 0.3866(2) 0.07669(17) 0.0267(7) Uani 1 1 d . . .
H11A H 0.7262 0.3297 0.0628 0.032 Uiso 1 1 calc R . .
C12 C 0.6360(3) 0.4726(2) 0.03273(17) 0.0287(7) Uani 1 1 d . . .
H12A H 0.6146 0.4750 -0.0120 0.034 Uiso 1 1 calc R . .
C13 C 0.5999(2) 0.5554(2) 0.05261(16) 0.0249(7) Uani 1 1 d . . .
H13A H 0.5540 0.6141 0.0216 0.030 Uiso 1 1 calc R . .
C14 C 0.6260(2) 0.73606(19) 0.07501(14) 0.0171(6) Uani 1 1 d . . .
C15 C 0.5677(2) 0.8325(2) 0.04285(15) 0.0230(6) Uani 1 1 d . . .
H15A H 0.4952 0.8631 0.0513 0.028 Uiso 1 1 calc R . .
C16 C 0.6145(3) 0.8845(2) -0.00153(16) 0.0310(7) Uani 1 1 d . . .
H16A H 0.5738 0.9501 -0.0235 0.037 Uiso 1 1 calc R . .
C17 C 0.7200(3) 0.8409(2) -0.01365(16) 0.0289(7) Uani 1 1 d . . .
H17A H 0.7527 0.8769 -0.0428 0.035 Uiso 1 1 calc R . .
C18 C 0.7784(2) 0.7443(2) 0.01678(15) 0.0233(6) Uani 1 1 d . . .
H18A H 0.8508 0.7141 0.0080 0.028 Uiso 1 1 calc R . .
C19 C 0.7316(2) 0.6922(2) 0.05955(14) 0.0183(6) Uani 1 1 d . . .
H19A H 0.7713 0.6256 0.0789 0.022 Uiso 1 1 calc R . .
C20 C 0.7508(2) 0.62995(19) 0.22209(14) 0.0158(6) Uani 1 1 d . . .
H20A H 0.8005 0.5652 0.2379 0.019 Uiso 1 1 calc R . .
C21 C 0.7885(2) 0.7101(2) 0.20302(14) 0.0195(6) Uani 1 1 d . . .
C22 C 0.7219(2) 0.8062(2) 0.17969(15) 0.0218(6) Uani 1 1 d . . .
H22A H 0.6460 0.8268 0.1755 0.026 Uiso 1 1 calc R . .
C23 C 0.7677(3) 0.8719(2) 0.16257(17) 0.0305(7) Uani 1 1 d . . .
H23A H 0.7208 0.9374 0.1461 0.037 Uiso 1 1 calc R . .
C24 C 0.9358(3) 0.7566(2) 0.19114(19) 0.0361(8) Uani 1 1 d . . .
H24A H 1.0113 0.7383 0.1961 0.043 Uiso 1 1 calc R . .
C25 C 0.8986(2) 0.6853(2) 0.20867(17) 0.0278(7) Uani 1 1 d . . .
H25A H 0.9476 0.6203 0.2244 0.033 Uiso 1 1 calc R . .
C26 C 0.6153(2) 0.75021(19) 0.31684(14) 0.0160(6) Uani 1 1 d . . .
C31 C 0.5549(2) 0.8487(2) 0.30260(15) 0.0220(6) Uani 1 1 d . . .
H31A H 0.4850 0.8767 0.2788 0.026 Uiso 1 1 calc R . .
C30 C 0.5966(3) 0.9056(2) 0.32309(16) 0.0260(7) Uani 1 1 d . . .
H30A H 0.5554 0.9724 0.3133 0.031 Uiso 1 1 calc R . .
C29 C 0.6990(3) 0.8648(2) 0.35801(16) 0.0267(7) Uani 1 1 d . . .
H29A H 0.7283 0.9038 0.3712 0.032 Uiso 1 1 calc R . .
C28 C 0.7577(2) 0.7679(2) 0.37338(16) 0.0254(7) Uani 1 1 d . . .
H28A H 0.8271 0.7399 0.3976 0.030 Uiso 1 1 calc R . .
C27 C 0.7156(2) 0.7106(2) 0.35356(15) 0.0208(6) Uani 1 1 d . . .
H27A H 0.7560 0.6435 0.3653 0.025 Uiso 1 1 calc R . .
C32 C 0.6219(2) 0.56556(19) 0.35353(14) 0.0164(6) Uani 1 1 d . . .
C37 C 0.5940(3) 0.5723(2) 0.41864(15) 0.0264(7) Uani 1 1 d . . .
H37A H 0.5510 0.6328 0.4250 0.032 Uiso 1 1 calc R . .
C36 C 0.6281(3) 0.4923(2) 0.47371(15) 0.0294(7) Uani 1 1 d . . .
H36A H 0.6078 0.4980 0.5174 0.035 Uiso 1 1 calc R . .
C35 C 0.6919(2) 0.4036(2) 0.46556(16) 0.0259(7) Uani 1 1 d . . .
H35A H 0.7150 0.3484 0.5034 0.031 Uiso 1 1 calc R . .
C34 C 0.7215(3) 0.3962(2) 0.40208(17) 0.0340(8) Uani 1 1 d . . .
H34A H 0.7665 0.3358 0.3963 0.041 Uiso 1 1 calc R . .
C33 C 0.6859(3) 0.4765(2) 0.34640(16) 0.0271(7) Uani 1 1 d . . .
H33A H 0.7058 0.4701 0.3027 0.033 Uiso 1 1 calc R . .
C38 C 1.0096(2) 0.5887(2) 0.65001(14) 0.0196(6) Uani 1 1 d . . .
C39 C 0.9125(2) 0.7523(2) 0.55761(16) 0.0220(6) Uani 1 1 d . . .
C40 C 1.0037(2) 0.5965(2) 0.81250(15) 0.0205(6) Uani 1 1 d . . .
C41 C 0.9038(2) 0.7679(2) 0.83141(15) 0.0199(6) Uani 1 1 d . . .
C42 C 0.8163(3) 0.9334(2) 0.65873(19) 0.0373(8) Uani 0.50 1 d PU A 1
H42A H 0.7612 0.9821 0.6219 0.045 Uiso 0.50 1 calc PR A 1
H42B H 0.8081 0.9587 0.6988 0.045 Uiso 0.50 1 calc PR A 1
C43 C 0.9345(5) 0.9176(5) 0.6342(3) 0.0278(12) Uani 0.50 1 d PU A 1
H43A H 0.9367 0.9026 0.5900 0.033 Uiso 0.50 1 calc PR A 1
H43B H 0.9408 0.9793 0.6254 0.033 Uiso 0.50 1 calc PR A 1
C44 C 1.0193(3) 0.8531(3) 0.6733(2) 0.0451(9) Uani 0.50 1 d PU A 1
H44A H 1.0228 0.8736 0.7147 0.054 Uiso 0.50 1 calc PR A 1
H44B H 1.0826 0.8541 0.6495 0.054 Uiso 0.50 1 calc PR A 1
C42' C 0.8163(3) 0.9334(2) 0.65873(19) 0.0373(8) Uani 0.50 1 d PU A 2
H42C H 0.8094 0.9556 0.6084 0.045 Uiso 0.50 1 calc PR A 2
H42D H 0.7566 0.9824 0.6738 0.045 Uiso 0.50 1 calc PR A 2
C43' C 0.9047(6) 0.9349(5) 0.6803(4) 0.0375(14) Uani 0.50 1 d PU A 2
H43C H 0.9016 0.9327 0.7290 0.045 Uiso 0.50 1 calc PR A 2
H43D H 0.9048 0.9974 0.6560 0.045 Uiso 0.50 1 calc PR A 2
C44' C 1.0193(3) 0.8531(3) 0.6733(2) 0.0451(9) Uani 0.50 1 d PU A 2
H44C H 1.0759 0.8589 0.6994 0.054 Uiso 0.50 1 calc PR A 2
H44D H 1.0329 0.8671 0.6249 0.054 Uiso 0.50 1 calc PR A 2
C45 C 0.6669(2) 0.7254(2) 0.58104(14) 0.0183(6) Uani 1 1 d . . .
C46 C 0.6472(2) 0.8196(2) 0.54675(15) 0.0229(6) Uani 1 1 d . . .
H46A H 0.6936 0.8469 0.5570 0.027 Uiso 1 1 calc R . .
C47 C 0.5595(3) 0.8736(2) 0.49745(16) 0.0304(7) Uani 1 1 d . . .
H47A H 0.5473 0.9371 0.4733 0.036 Uiso 1 1 calc R . .
C48 C 0.4903(2) 0.8347(2) 0.48364(16) 0.0314(8) Uani 1 1 d . . .
H48A H 0.4298 0.8721 0.4507 0.038 Uiso 1 1 calc R . .
C49 C 0.5089(2) 0.7419(2) 0.51767(16) 0.0274(7) Uani 1 1 d . . .
H49A H 0.4604 0.7158 0.5086 0.033 Uiso 1 1 calc R . .
C50 C 0.5980(2) 0.6864(2) 0.56506(15) 0.0222(6) Uani 1 1 d . . .
H50A H 0.6121 0.6216 0.5867 0.027 Uiso 1 1 calc R . .
C51 C 0.8264(2) 0.5400(2) 0.62379(14) 0.0167(6) Uani 1 1 d . . .
C52 C 0.8498(3) 0.5430(2) 0.55659(16) 0.0273(7) Uani 1 1 d . . .
H52A H 0.8367 0.6024 0.5245 0.033 Uiso 1 1 calc R . .
C53 C 0.8917(3) 0.4598(2) 0.53654(17) 0.0315(8) Uani 1 1 d . . .
H53A H 0.9080 0.4625 0.4910 0.038 Uiso 1 1 calc R . .
C54 C 0.9100(2) 0.3732(2) 0.58236(18) 0.0292(7) Uani 1 1 d . . .
H54A H 0.9390 0.3163 0.5686 0.035 Uiso 1 1 calc R . .
C55 C 0.8859(3) 0.3699(2) 0.64841(19) 0.0352(8) Uani 1 1 d . . .
H55A H 0.8972 0.3106 0.6801 0.042 Uiso 1 1 calc R . .
C56 C 0.8449(2) 0.4534(2) 0.66875(16) 0.0269(7) Uani 1 1 d . . .
H56A H 0.8294 0.4502 0.7145 0.032 Uiso 1 1 calc R . .
C57 C 0.6392(2) 0.61062(19) 0.72900(14) 0.0157(6) Uani 1 1 d . . .
H57A H 0.6507 0.5453 0.7431 0.019 Uiso 1 1 calc R . .
C58 C 0.5268(2) 0.6894(2) 0.71254(14) 0.0179(6) Uani 1 1 d . . .
C59 C 0.5030(2) 0.7858(2) 0.68967(14) 0.0188(6) Uani 1 1 d . . .
H59A H 0.5588 0.8078 0.6836 0.023 Uiso 1 1 calc R . .
C60 C 0.3964(2) 0.8496(2) 0.67586(16) 0.0256(7) Uani 1 1 d . . .
H60A H 0.3812 0.9156 0.6600 0.031 Uiso 1 1 calc R . .
C61 C 0.3372(2) 0.7314(2) 0.70617(17) 0.0295(7) Uani 1 1 d . . .
H61A H 0.2798 0.7116 0.7128 0.035 Uiso 1 1 calc R . .
C62 C 0.4415(2) 0.6624(2) 0.72066(16) 0.0235(7) Uani 1 1 d . . .
H62A H 0.4544 0.5968 0.7361 0.028 Uiso 1 1 calc R . .
C63 C 0.6588(2) 0.7353(2) 0.82339(14) 0.0169(6) Uani 1 1 d . . .
C64 C 0.6309(2) 0.8328(2) 0.81110(14) 0.0202(6) Uani 1 1 d . . .
H64A H 0.6766 0.8601 0.7881 0.024 Uiso 1 1 calc R . .
C65 C 0.5369(3) 0.8901(2) 0.83215(16) 0.0276(7) Uani 1 1 d . . .
H65A H 0.5185 0.9565 0.8237 0.033 Uiso 1 1 calc R . .
C66 C 0.4701(2) 0.8506(2) 0.86550(16) 0.0290(7) Uani 1 1 d . . .
H66A H 0.4050 0.8902 0.8791 0.035 Uiso 1 1 calc R . .
C67 C 0.4973(2) 0.7538(2) 0.87925(15) 0.0241(7) Uani 1 1 d . . .
H67A H 0.4515 0.7267 0.9024 0.029 Uiso 1 1 calc R . .
C68 C 0.5921(2) 0.6966(2) 0.85889(14) 0.0193(6) Uani 1 1 d . . .
H68A H 0.6118 0.6298 0.8694 0.023 Uiso 1 1 calc R . .
C69 C 0.8212(2) 0.5500(2) 0.86091(14) 0.0165(6) Uani 1 1 d . . .
C70 C 0.8429(2) 0.5583(2) 0.92534(15) 0.0251(7) Uani 1 1 d . . .
H70A H 0.8293 0.6193 0.9309 0.030 Uiso 1 1 calc R . .
C71 C 0.8839(2) 0.4784(2) 0.98079(16) 0.0293(7) Uani 1 1 d . . .
H71A H 0.8987 0.4849 1.0241 0.035 Uiso 1 1 calc R . .
C72 C 0.9034(2) 0.3892(2) 0.97361(16) 0.0274(7) Uani 1 1 d . . .
H72A H 0.9318 0.3344 1.0116 0.033 Uiso 1 1 calc R . .
C73 C 0.8810(3) 0.3807(2) 0.91041(18) 0.0335(8) Uani 1 1 d . . .
H73A H 0.8934 0.3198 0.9051 0.040 Uiso 1 1 calc R . .
C74 C 0.8405(2) 0.4608(2) 0.85475(16) 0.0256(7) Uani 1 1 d . . .
H74A H 0.8259 0.4539 0.8116 0.031 Uiso 1 1 calc R . .
Cl2 Cl 0.13094(16) -0.07018(17) 0.81151(10) 0.0529(7) Uani 0.663(5) 1 d PDU B 1
Cl1 Cl 0.0264(2) 0.0887(2) 0.69013(13) 0.0574(6) Uani 0.663(5) 1 d PDU B 1
C75 C 0.1489(4) 0.0015(4) 0.7356(3) 0.0405(15) Uani 0.663(5) 1 d PDU B 1
H75A H 0.1882 -0.0394 0.7066 0.049 Uiso 0.663(5) 1 calc PR B 1
H75B H 0.1936 0.0334 0.7462 0.049 Uiso 0.663(5) 1 calc PR B 1
Cl2' Cl 0.1109(3) -0.1191(3) 0.82055(19) 0.0490(12) Uani 0.337(5) 1 d PDU B 2
Cl1' Cl 0.0741(5) 0.0486(4) 0.7057(2) 0.0493(12) Uani 0.337(5) 1 d PDU B 2
C75' C 0.1578(9) -0.0309(8) 0.7803(6) 0.047(3) Uani 0.337(5) 1 d PDU B 2
H75C H 0.1605 0.0055 0.8124 0.056 Uiso 0.337(5) 1 calc PR B 2
H75D H 0.2317 -0.0624 0.7686 0.056 Uiso 0.337(5) 1 calc PR B 2
Cl4 Cl 0.0225(3) -0.0798(3) 0.97909(18) 0.0648(9) Uani 0.50 1 d PD . .
Cl5 Cl 0.0194(3) 0.0913(3) 1.00705(18) 0.0678(9) Uani 0.50 1 d PD . .
C77 C 0.0809(5) 0.0041(4) 0.9642(3) 0.0376(17) Uani 0.50 1 d PD . .
Cl6 Cl 0.1557(3) 0.99340(15) 0.53241(11) 0.0738(10) Uani 0.50 1 d PD C 1
Cl7 Cl 0.10735(14) 0.85099(16) 0.49095(13) 0.0484(5) Uani 0.50 1 d PD C 1
C78 C 0.2111(7) 0.8803(6) 0.5200(6) 0.048(2) Uani 0.50 1 d PD C 1
Cl6' Cl 0.25034(18) 1.00006(14) 0.52125(10) 0.0484(5) Uani 0.50 1 d PD D 2
Cl7' Cl 0.1723(3) 0.86003(18) 0.50879(16) 0.0752(10) Uani 0.50 1 d PD D 2
C78' C 0.1576(6) 0.9522(5) 0.5479(4) 0.0331(18) Uani 0.50 1 d PDU D 2

loop_
_atom_site_aniso_label
_atom_site_aniso_U_11
_atom_site_aniso_U_22
_atom_site_aniso_U_33
_atom_site_aniso_U_23
_atom_site_aniso_U_13
_atom_site_aniso_U_12
Fe1 0.01219(17) 0.0183(2) 0.01370(19) -0.00500(16) 0.00311(15) -0.00559(15)
Fe2 0.01292(17) 0.0159(2) 0.01430(19) -0.00526(16) 0.00412(15) -0.00596(15)
Fe3 0.01565(18) 0.0197(2) 0.0146(2) -0.00726(16) 0.00543(16) -0.00863(16)
Fe4 0.01515(18) 0.0218(2) 0.0157(2) -0.00890(17) 0.00529(16) -0.01028(16)
P1 0.0120(3) 0.0154(3) 0.0137(3) -0.0046(3) 0.0031(3) -0.0046(3)
P2 0.0126(3) 0.0154(3) 0.0141(3) -0.0054(3) 0.0035(3) -0.0049(3)
P3 0.0134(3) 0.0175(4) 0.0143(3) -0.0062(3) 0.0029(3) -0.0059(3)
P4 0.0129(3) 0.0170(3) 0.0139(3) -0.0062(3) 0.0039(3) -0.0066(3)
S1 0.0131(3) 0.0217(4) 0.0189(3) -0.0063(3) 0.0043(3) -0.0072(3)
S2 0.0148(3) 0.0158(3) 0.0179(3) -0.0038(3) 0.0038(3) -0.0053(3)
S3 0.0236(3) 0.0169(3) 0.0186(3) -0.0061(3) 0.0076(3) -0.0077(3)
S4 0.0236(4) 0.0380(5) 0.0263(4) -0.0175(4) 0.0122(3) -0.0210(3)
O1 0.0329(12) 0.0248(12) 0.0312(12) -0.0112(10) 0.0122(10) -0.0185(10)
O2 0.0317(12) 0.0515(16) 0.0180(12) -0.0049(11) 0.0000(10) -0.0081(11)
O3 0.0340(12) 0.0240(12) 0.0293(12) -0.0021(10) -0.0007(10) -0.0175(10)
O4 0.0345(12) 0.0444(15) 0.0283(13) -0.0241(11) 0.0111(11) -0.0125(11)
O5 0.0183(10) 0.0256(12) 0.0353(13) -0.0119(10) -0.0003(10) -0.0027(9)
O6 0.0374(13) 0.0408(14) 0.0182(11) -0.0075(10) 0.0099(10) -0.0183(11)
O7 0.0165(10) 0.0283(12) 0.0361(13) -0.0095(10) 0.0039(10) -0.0018(9)
O8 0.0412(13) 0.0350(13) 0.0257(12) -0.0170(11) 0.0059(11) -0.0198(11)
N1 0.0117(10) 0.0168(11) 0.0147(11) -0.0046(9) 0.0024(9) -0.0055(9)
N2 0.0386(16) 0.0351(17) 0.0485(19) -0.0172(15) 0.0167(15) -0.0262(14)
N3 0.0117(10) 0.0190(12) 0.0142(11) -0.0070(9) 0.0038(9) -0.0086(9)
N4 0.0159(12) 0.0285(14) 0.0369(16) -0.0052(12) 0.0027(12) -0.0054(11)
C1 0.0117(12) 0.0297(17) 0.0147(14) -0.0060(12) 0.0046(11) -0.0063(12)
C2 0.0141(13) 0.0280(16) 0.0210(16) -0.0088(13) 0.0040(12) -0.0066(12)
C3 0.0178(13) 0.0232(15) 0.0170(14) -0.0092(12) 0.0024(11) -0.0078(12)
C4 0.0160(13) 0.0196(14) 0.0217(15) -0.0078(12) 0.0039(12) -0.0062(11)
C5 0.0150(13) 0.0229(16) 0.0323(17) -0.0047(14) 0.0025(13) -0.0019(12)
C6 0.0190(14) 0.0243(16) 0.0368(19) -0.0115(14) 0.0030(14) -0.0013(12)
C7 0.0215(14) 0.0144(14) 0.0343(18) -0.0034(13) 0.0044(14) -0.0021(12)
C8 0.0155(12) 0.0199(14) 0.0156(13) -0.0095(11) 0.0073(11) -0.0085(11)
C9 0.0263(15) 0.0221(15) 0.0198(15) -0.0090(12) 0.0045(13) -0.0110(12)
C10 0.0399(18) 0.0178(15) 0.0283(17) -0.0062(13) 0.0067(15) -0.0071(14)
C11 0.0289(16) 0.0287(17) 0.0344(18) -0.0210(15) 0.0152(14) -0.0164(14)
C12 0.0292(16) 0.0384(19) 0.0272(17) -0.0203(15) 0.0076(14) -0.0156(15)
C13 0.0225(14) 0.0263(16) 0.0240(16) -0.0099(13) 0.0017(13) -0.0063(13)
C14 0.0180(13) 0.0185(14) 0.0131(13) -0.0036(11) 0.0034(11) -0.0064(11)
C15 0.0220(14) 0.0218(15) 0.0206(15) -0.0046(12) 0.0066(12) -0.0054(12)
C16 0.0377(18) 0.0211(16) 0.0254(17) -0.0003(13) 0.0118(15) -0.0071(14)
C17 0.0360(17) 0.0224(16) 0.0268(17) -0.0047(13) 0.0166(15) -0.0120(14)
C18 0.0228(14) 0.0274(16) 0.0204(15) -0.0083(13) 0.0107(12) -0.0100(13)
C19 0.0180(13) 0.0215(15) 0.0150(14) -0.0058(12) 0.0044(11) -0.0074(12)
C20 0.0088(11) 0.0147(13) 0.0229(15) -0.0056(11) 0.0017(11) -0.0035(10)
C21 0.0210(14) 0.0245(15) 0.0170(14) -0.0096(12) 0.0060(12) -0.0111(12)
C22 0.0234(14) 0.0239(15) 0.0219(15) -0.0096(13) 0.0071(12) -0.0115(12)
C23 0.0393(18) 0.0231(16) 0.0343(19) -0.0129(14) 0.0114(16) -0.0152(15)
C24 0.0288(17) 0.039(2) 0.052(2) -0.0167(18) 0.0108(17) -0.0236(16)
C25 0.0214(14) 0.0278(17) 0.0400(19) -0.0147(15) 0.0055(14) -0.0126(13)
C26 0.0181(13) 0.0213(14) 0.0138(13) -0.0083(11) 0.0054(11) -0.0113(11)
C31 0.0254(15) 0.0236(15) 0.0179(14) -0.0081(12) 0.0025(12) -0.0096(13)
C30 0.0341(17) 0.0209(15) 0.0256(16) -0.0079(13) 0.0020(14) -0.0131(14)
C29 0.0331(17) 0.0341(18) 0.0260(17) -0.0142(14) 0.0054(14) -0.0237(15)
C28 0.0216(14) 0.0394(19) 0.0228(16) -0.0132(14) 0.0021(13) -0.0174(14)
C27 0.0208(14) 0.0241(15) 0.0192(15) -0.0098(12) 0.0043(12) -0.0086(12)
C32 0.0156(12) 0.0189(14) 0.0160(14) -0.0043(11) 0.0024(11) -0.0088(11)
C37 0.0326(16) 0.0232(16) 0.0202(15) -0.0086(13) 0.0069(14) -0.0066(13)
C36 0.0397(18) 0.0343(18) 0.0136(15) -0.0058(13) 0.0041(14) -0.0150(15)
C35 0.0320(16) 0.0227(16) 0.0189(15) 0.0034(13) -0.0030(13) -0.0124(13)
C34 0.047(2) 0.0168(15) 0.0271(17) -0.0035(14) 0.0084(16) -0.0038(14)
C33 0.0386(17) 0.0206(16) 0.0206(15) -0.0073(13) 0.0096(14) -0.0098(14)
C38 0.0158(13) 0.0300(17) 0.0167(14) -0.0076(13) 0.0000(11) -0.0123(13)
C39 0.0206(14) 0.0225(15) 0.0254(16) -0.0094(13) 0.0057(13) -0.0097(12)
C40 0.0183(13) 0.0305(17) 0.0219(15) -0.0154(13) 0.0102(12) -0.0143(13)
C41 0.0192(13) 0.0237(15) 0.0200(15) -0.0057(12) 0.0059(12) -0.0123(12)
C42 0.058(2) 0.0208(16) 0.0389(19) -0.0116(14) 0.0257(17) -0.0206(15)
C43 0.042(3) 0.026(3) 0.029(3) -0.011(2) 0.015(3) -0.025(2)
C44 0.055(2) 0.041(2) 0.062(2) -0.0266(18) 0.0358(19) -0.0361(17)
C42' 0.058(2) 0.0208(16) 0.0389(19) -0.0116(14) 0.0257(17) -0.0206(15)
C43' 0.049(3) 0.028(3) 0.047(3) -0.013(3) 0.014(3) -0.026(2)
C44' 0.055(2) 0.041(2) 0.062(2) -0.0266(18) 0.0358(19) -0.0361(17)
C45 0.0165(13) 0.0241(15) 0.0121(13) -0.0067(12) 0.0027(11) -0.0052(11)
C46 0.0213(14) 0.0272(16) 0.0185(15) -0.0105(13) 0.0059(12) -0.0056(13)
C47 0.0319(17) 0.0279(17) 0.0198(16) -0.0039(14) 0.0011(14) -0.0024(14)
C48 0.0212(15) 0.041(2) 0.0207(16) -0.0114(15) -0.0030(13) 0.0005(14)
C49 0.0208(14) 0.0406(19) 0.0215(16) -0.0169(15) 0.0015(13) -0.0080(14)
C50 0.0219(14) 0.0267(16) 0.0186(15) -0.0106(13) 0.0051(12) -0.0080(13)
C51 0.0131(12) 0.0216(14) 0.0191(14) -0.0118(12) 0.0049(11) -0.0072(11)
C52 0.0320(16) 0.0301(17) 0.0237(16) -0.0122(14) 0.0088(14) -0.0137(14)
C53 0.0331(17) 0.043(2) 0.0278(17) -0.0254(16) 0.0106(15) -0.0158(16)
C54 0.0243(15) 0.0281(17) 0.041(2) -0.0235(16) 0.0073(15) -0.0080(13)
C55 0.0414(19) 0.0211(16) 0.038(2) -0.0113(15) 0.0104(17) -0.0057(15)
C56 0.0314(16) 0.0253(16) 0.0213(16) -0.0114(13) 0.0067(14) -0.0060(13)
C57 0.0112(12) 0.0146(13) 0.0229(15) -0.0041(11) 0.0033(11) -0.0077(10)
C58 0.0144(12) 0.0224(15) 0.0174(14) -0.0061(12) 0.0027(11) -0.0076(11)
C59 0.0161(13) 0.0220(15) 0.0201(14) -0.0087(12) 0.0029(12) -0.0077(12)
C60 0.0243(15) 0.0215(16) 0.0270(16) -0.0059(13) 0.0035(13) -0.0057(13)
C61 0.0147(13) 0.0340(18) 0.0374(19) -0.0030(15) 0.0027(14) -0.0118(13)
C62 0.0186(14) 0.0216(15) 0.0292(17) -0.0035(13) 0.0032(13) -0.0092(12)
C63 0.0133(12) 0.0245(15) 0.0146(13) -0.0096(12) 0.0028(11) -0.0069(11)
C64 0.0223(14) 0.0226(15) 0.0172(14) -0.0079(12) 0.0055(12) -0.0093(12)
C65 0.0305(16) 0.0219(16) 0.0238(16) -0.0076(13) 0.0071(14) -0.0035(13)
C66 0.0192(14) 0.0335(18) 0.0252(16) -0.0098(14) 0.0088(13) -0.0007(13)
C67 0.0184(13) 0.0298(17) 0.0219(15) -0.0059(13) 0.0094(12) -0.0086(13)
C68 0.0195(13) 0.0216(15) 0.0172(14) -0.0070(12) 0.0037(12) -0.0077(12)
C69 0.0105(11) 0.0202(14) 0.0177(14) -0.0046(12) 0.0057(11) -0.0056(11)
C70 0.0306(16) 0.0277(17) 0.0192(15) -0.0075(13) 0.0040(13) -0.0136(14)
C71 0.0280(16) 0.042(2) 0.0168(15) -0.0074(14) 0.0020(13) -0.0141(15)
C72 0.0223(14) 0.0299(17) 0.0193(15) 0.0018(13) 0.0034(13) -0.0051(13)
C73 0.0375(18) 0.0216(16) 0.0330(19) -0.0056(14) -0.0003(16) -0.0048(14)
C74 0.0296(16) 0.0239(16) 0.0201(15) -0.0072(13) -0.0009(13) -0.0070(13)
Cl2 0.0597(11) 0.0461(13) 0.0568(11) -0.0239(9) 0.0139(9) -0.0196(9)
Cl1 0.0610(14) 0.0495(13) 0.0540(12) -0.0247(11) 0.0060(11) -0.0083(11)
C75 0.033(3) 0.046(3) 0.057(4) -0.031(3) 0.020(3) -0.022(3)
Cl2' 0.0424(16) 0.048(2) 0.062(2) -0.0222(17) 0.0093(15) -0.0192(15)
Cl1' 0.058(3) 0.042(2) 0.063(3) -0.026(2) 0.016(2) -0.029(2)
C75' 0.038(5) 0.053(6) 0.060(6) -0.026(5) 0.006(5) -0.023(4)
Cl4 0.075(2) 0.0683(18) 0.0489(18) 0.0065(13) -0.0100(16) -0.0411(17)
Cl5 0.079(2) 0.065(2) 0.0526(18) -0.0234(16) 0.0076(16) -0.0181(16)
C77 0.035(4) 0.041(4) 0.031(4) -0.009(3) 0.002(3) -0.011(3)
Cl6 0.157(3) 0.0215(11) 0.0303(11) -0.0060(9) 0.0156(14) -0.0240(14)
Cl7 0.0208(8) 0.0523(12) 0.0643(15) -0.0122(11) 0.0039(9) -0.0095(8)
C78 0.049(5) 0.025(5) 0.068(7) -0.024(4) 0.011(5) -0.007(4)
Cl6' 0.0563(12) 0.0418(11) 0.0370(11) -0.0006(9) -0.0002(10) -0.0160(10)
Cl7' 0.132(3) 0.0342(14) 0.0540(17) -0.0066(12) 0.002(2) -0.0319(17)
C78' 0.033(2) 0.034(2) 0.034(2) -0.0082(11) 0.0050(10) -0.0152(12)

loop_
_atom_type_symbol
_atom_type_description
_atom_type_scat_dispersion_real
_atom_type_scat_dispersion_imag
_atom_type_scat_source
C C 0.0033 0.0016 'International Tables Vol C Tables 4.2.6.8 and 6.1.1.4'
H H 0.0000 0.0000 'International Tables Vol C Tables 4.2.6.8 and 6.1.1.4'
N N 0.0061 0.0033 'International Tables Vol C Tables 4.2.6.8 and 6.1.1.4'
O O 0.0106 0.0060 'International Tables Vol C Tables 4.2.6.8 and 6.1.1.4'
S S 0.1246 0.1234 'International Tables Vol C Tables 4.2.6.8 and 6.1.1.4'
Cl Cl 0.1484 0.1585 'International Tables Vol C Tables 4.2.6.8 and 6.1.1.4'
P P 0.1023 0.0942 'International Tables Vol C Tables 4.2.6.8 and 6.1.1.4'
Fe Fe 0.3463 0.8444 'International Tables Vol C Tables 4.2.6.8 and 6.1.1.4'

loop_
_geom_angle_atom_site_label_1
_geom_angle_atom_site_label_2
_geom_angle_atom_site_label_3
_geom_angle
_geom_angle_site_symmetry_1
_geom_angle_site_symmetry_3
C1 Fe1 C2 96.42(13) . .
C1 Fe1 P1 90.14(9) . .
C2 Fe1 P1 101.74(9) . .
C1 Fe1 S1 88.30(9) . .
C2 Fe1 S1 106.64(9) . .
P1 Fe1 S1 151.57(3) . .
C1 Fe1 S2 161.71(9) . .
C2 Fe1 S2 101.83(10) . .
P1 Fe1 S2 87.36(3) . .
S1 Fe1 S2 85.35(3) . .
C1 Fe1 Fe2 105.86(9) . .
C2 Fe1 Fe2 150.83(10) . .
P1 Fe1 Fe2 96.87(3) . .
S1 Fe1 Fe2 56.55(3) . .
S2 Fe1 Fe2 56.58(2) . .
C3 Fe2 C4 95.67(13) . .
C3 Fe2 P2 90.01(9) . .
C4 Fe2 P2 99.70(9) . .
C3 Fe2 S1 88.19(9) . .
C4 Fe2 S1 109.54(9) . .
P2 Fe2 S1 150.74(3) . .
C3 Fe2 S2 159.67(10) . .
C4 Fe2 S2 104.66(10) . .
P2 Fe2 S2 86.79(3) . .
S1 Fe2 S2 84.90(3) . .
C3 Fe2 Fe1 104.31(9) . .
C4 Fe2 Fe1 154.36(9) . .
P2 Fe2 Fe1 96.24(3) . .
S1 Fe2 Fe1 56.17(3) . .
S2 Fe2 Fe1 56.23(3) . .
C38 Fe3 C39 95.11(14) . .
C38 Fe3 P3 90.14(9) . .
C39 Fe3 P3 100.55(10) . .
C38 Fe3 S4 89.14(9) . .
C39 Fe3 S4 107.52(10) . .
P3 Fe3 S4 151.87(4) . .
C38 Fe3 S3 159.77(10) . .
C39 Fe3 S3 105.12(10) . .
P3 Fe3 S3 85.99(4) . .
S4 Fe3 S3 85.06(4) . .
C38 Fe3 Fe4 104.54(9) . .
C39 Fe3 Fe4 153.75(10) . .
P3 Fe3 Fe4 96.68(3) . .
S4 Fe3 Fe4 56.48(3) . .
S3 Fe3 Fe4 56.38(3) . .
C40 Fe4 C41 96.76(13) . .
C40 Fe4 P4 89.66(9) . .
C41 Fe4 P4 101.40(9) . .
C40 Fe4 S3 159.10(10) . .
C41 Fe4 S3 104.15(10) . .
P4 Fe4 S3 86.23(4) . .
C40 Fe4 S4 88.99(10) . .
C41 Fe4 S4 106.71(9) . .
P4 Fe4 S4 151.83(3) . .
S3 Fe4 S4 85.10(4) . .
C40 Fe4 Fe3 103.80(10) . .
C41 Fe4 Fe3 152.54(9) . .
P4 Fe4 Fe3 96.79(3) . .
S3 Fe4 Fe3 56.53(3) . .
S4 Fe4 Fe3 56.40(3) . .
N1 P1 C8 107.82(12) . .
N1 P1 C14 103.65(12) . .
C8 P1 C14 98.36(13) . .
N1 P1 Fe1 112.37(8) . .
C8 P1 Fe1 113.65(9) . .
C14 P1 Fe1 119.51(9) . .
N1 P2 C32 107.19(12) . .
N1 P2 C26 104.11(12) . .
C32 P2 C26 99.25(13) . .
N1 P2 Fe2 113.06(8) . .
C32 P2 Fe2 113.01(9) . .
C26 P2 Fe2 118.75(9) . .
N3 P3 C51 107.29(12) . .
N3 P3 C45 105.16(12) . .
C51 P3 C45 98.79(13) . .
N3 P3 Fe3 112.65(8) . .
C51 P3 Fe3 113.59(9) . .
C45 P3 Fe3 117.98(10) . .
N3 P4 C69 107.00(12) . .
N3 P4 C63 104.44(12) . .
C69 P4 C63 99.39(13) . .
N3 P4 Fe4 112.50(8) . .
C69 P4 Fe4 113.36(9) . .
C63 P4 Fe4 118.73(9) . .
C5 S1 Fe1 111.67(11) . .
C5 S1 Fe2 113.47(10) . .
Fe1 S1 Fe2 67.29(3) . .
C7 S2 Fe1 112.08(11) . .
C7 S2 Fe2 112.79(11) . .
Fe1 S2 Fe2 67.19(3) . .
C42 S3 Fe4 112.26(13) . .
C42 S3 Fe3 113.72(12) . .
Fe4 S3 Fe3 67.08(3) . .
C44 S4 Fe3 112.24(14) . .
C44 S4 Fe4 112.60(13) . .
Fe3 S4 Fe4 67.12(3) . .
C20 N1 P1 120.31(18) . .
C20 N1 P2 118.39(18) . .
P1 N1 P2 121.30(13) . .
C24 N2 C23 115.9(3) . .
C57 N3 P3 119.43(17) . .
C57 N3 P4 119.22(18) . .
P3 N3 P4 121.34(12) . .
C60 N4 C61 116.4(2) . .
O1 C1 Fe1 178.4(3) . .
O2 C2 Fe1 178.5(3) . .
O3 C3 Fe2 178.5(3) . .
O4 C4 Fe2 177.3(3) . .
C6 C5 S1 115.7(2) . .
C6 C5 H5A 108.3 . .
S1 C5 H5A 108.3 . .
C6 C5 H5B 108.3 . .
S1 C5 H5B 108.3 . .
H5A C5 H5B 107.4 . .
C5 C6 C7 115.0(3) . .
C5 C6 H6A 108.5 . .
C7 C6 H6A 108.5 . .
C5 C6 H6B 108.5 . .
C7 C6 H6B 108.5 . .
H6A C6 H6B 107.5 . .
C6 C7 S2 116.2(2) . .
C6 C7 H7A 108.2 . .
S2 C7 H7A 108.2 . .
C6 C7 H7B 108.2 . .
S2 C7 H7B 108.2 . .
H7A C7 H7B 107.4 . .
C9 C8 C13 118.3(3) . .
C9 C8 P1 126.8(2) . .
C13 C8 P1 114.8(2) . .
C8 C9 C10 121.0(3) . .
C8 C9 H9A 119.5 . .
C10 C9 H9A 119.5 . .
C11 C10 C9 120.5(3) . .
C11 C10 H10A 119.7 . .
C9 C10 H10A 119.7 . .
C12 C11 C10 119.0(3) . .
C12 C11 H11A 120.5 . .
C10 C11 H11A 120.5 . .
C11 C12 C13 121.0(3) . .
C11 C12 H12A 119.5 . .
C13 C12 H12A 119.5 . .
C12 C13 C8 120.2(3) . .
C12 C13 H13A 119.9 . .
C8 C13 H13A 119.9 . .
C15 C14 C19 118.3(3) . .
C15 C14 P1 121.4(2) . .
C19 C14 P1 120.2(2) . .
C16 C15 C14 120.7(3) . .
C16 C15 H15A 119.7 . .
C14 C15 H15A 119.7 . .
C17 C16 C15 120.1(3) . .
C17 C16 H16A 120.0 . .
C15 C16 H16A 120.0 . .
C16 C17 C18 119.9(3) . .
C16 C17 H17A 120.1 . .
C18 C17 H17A 120.1 . .
C19 C18 C17 120.2(3) . .
C19 C18 H18A 119.9 . .
C17 C18 H18A 119.9 . .
C18 C19 C14 120.8(3) . .
C18 C19 H19A 119.6 . .
C14 C19 H19A 119.6 . .
N1 C20 C21 117.5(2) . .
N1 C20 H20A 121.2 . .
C21 C20 H20A 121.2 . .
C22 C21 C25 117.3(3) . .
C22 C21 C20 125.1(3) . .
C25 C21 C20 117.5(3) . .
C21 C22 C23 119.0(3) . .
C21 C22 H22A 120.5 . .
C23 C22 H22A 120.5 . .
N2 C23 C22 124.3(3) . .
N2 C23 H23A 117.8 . .
C22 C23 H23A 117.8 . .
N2 C24 C25 124.4(3) . .
N2 C24 H24A 117.8 . .
C25 C24 H24A 117.8 . .
C24 C25 C21 119.1(3) . .
C24 C25 H25A 120.5 . .
C21 C25 H25A 120.5 . .
C27 C26 C31 118.8(2) . .
C27 C26 P2 121.0(2) . .
C31 C26 P2 120.2(2) . .
C30 C31 C26 120.3(3) . .
C30 C31 H31A 119.8 . .
C26 C31 H31A 119.8 . .
C31 C30 C29 120.0(3) . .
C31 C30 H30A 120.0 . .
C29 C30 H30A 120.0 . .
C28 C29 C30 119.9(3) . .
C28 C29 H29A 120.1 . .
C30 C29 H29A 120.1 . .
C29 C28 C27 120.2(3) . .
C29 C28 H28A 119.9 . .
C27 C28 H28A 119.9 . .
C26 C27 C28 120.8(3) . .
C26 C27 H27A 119.6 . .
C28 C27 H27A 119.6 . .
C33 C32 C37 117.9(3) . .
C33 C32 P2 125.7(2) . .
C37 C32 P2 116.3(2) . .
C36 C37 C32 120.9(3) . .
C36 C37 H37A 119.5 . .
C32 C37 H37A 119.5 . .
C37 C36 C35 120.3(3) . .
C37 C36 H36A 119.8 . .
C35 C36 H36A 119.8 . .
C34 C35 C36 119.3(3) . .
C34 C35 H35A 120.3 . .
C36 C35 H35A 120.3 . .
C35 C34 C33 120.4(3) . .
C35 C34 H34A 119.8 . .
C33 C34 H34A 119.8 . .
C32 C33 C34 121.1(3) . .
C32 C33 H33A 119.5 . .
C34 C33 H33A 119.5 . .
O5 C38 Fe3 178.3(3) . .
O6 C39 Fe3 177.0(3) . .
O7 C40 Fe4 178.8(3) . .
O8 C41 Fe4 177.5(3) . .
C43 C42 S3 114.1(3) . .
C43 C42 H42A 108.7 . .
S3 C42 H42A 108.7 . .
C43 C42 H42B 108.7 . .
S3 C42 H42B 108.7 . .
H42A C42 H42B 107.6 . .
C44 C43 C42 119.5(5) . .
C44 C43 H43A 107.4 . .
C42 C43 H43A 107.4 . .
C44 C43 H43B 107.4 . .
C42 C43 H43B 107.4 . .
H43A C43 H43B 107.0 . .
C43 C44 S4 120.2(4) . .
C43 C44 H44A 107.3 . .
S4 C44 H44A 107.3 . .
C43 C44 H44B 107.3 . .
S4 C44 H44B 107.3 . .
H44A C44 H44B 106.9 . .
H43C C43' H43D 107.0 . .
C46 C45 C50 119.0(3) . .
C46 C45 P3 120.2(2) . .
C50 C45 P3 120.8(2) . .
C45 C46 C47 120.2(3) . .
C45 C46 H46A 119.9 . .
C47 C46 H46A 119.9 . .
C48 C47 C46 120.1(3) . .
C48 C47 H47A 120.0 . .
C46 C47 H47A 120.0 . .
C49 C48 C47 120.1(3) . .
C49 C48 H48A 120.0 . .
C47 C48 H48A 120.0 . .
C48 C49 C50 120.4(3) . .
C48 C49 H49A 119.8 . .
C50 C49 H49A 119.8 . .
C49 C50 C45 120.2(3) . .
C49 C50 H50A 119.9 . .
C45 C50 H50A 119.9 . .
C56 C51 C52 118.5(3) . .
C56 C51 P3 125.5(2) . .
C52 C51 P3 115.8(2) . .
C53 C52 C51 120.4(3) . .
C53 C52 H52A 119.8 . .
C51 C52 H52A 119.8 . .
C54 C53 C52 120.4(3) . .
C54 C53 H53A 119.8 . .
C52 C53 H53A 119.8 . .
C53 C54 C55 119.5(3) . .
C53 C54 H54A 120.3 . .
C55 C54 H54A 120.3 . .
C54 C55 C56 120.1(3) . .
C54 C55 H55A 119.9 . .
C56 C55 H55A 119.9 . .
C51 C56 C55 121.1(3) . .
C51 C56 H56A 119.5 . .
C55 C56 H56A 119.5 . .
N3 C57 C58 117.3(2) . .
N3 C57 H57A 121.3 . .
C58 C57 H57A 121.3 . .
C59 C58 C62 117.6(3) . .
C59 C58 C57 125.1(2) . .
C62 C58 C57 117.3(2) . .
C60 C59 C58 118.7(3) . .
C60 C59 H59A 120.6 . .
C58 C59 H59A 120.6 . .
N4 C60 C59 124.4(3) . .
N4 C60 H60A 117.8 . .
C59 C60 H60A 117.8 . .
N4 C61 C62 123.2(3) . .
N4 C61 H61A 118.4 . .
C62 C61 H61A 118.4 . .
C61 C62 C58 119.7(3) . .
C61 C62 H62A 120.2 . .
C58 C62 H62A 120.2 . .
C68 C63 C64 118.5(3) . .
C68 C63 P4 120.8(2) . .
C64 C63 P4 120.6(2) . .
C65 C64 C63 120.6(3) . .
C65 C64 H64A 119.7 . .
C63 C64 H64A 119.7 . .
C66 C65 C64 119.9(3) . .
C66 C65 H65A 120.1 . .
C64 C65 H65A 120.1 . .
C65 C66 C67 120.4(3) . .
C65 C66 H66A 119.8 . .
C67 C66 H66A 119.8 . .
C66 C67 C68 119.4(3) . .
C66 C67 H67A 120.3 . .
C68 C67 H67A 120.3 . .
C67 C68 C63 121.1(3) . .
C67 C68 H68A 119.4 . .
C63 C68 H68A 119.4 . .
C74 C69 C70 118.2(3) . .
C74 C69 P4 126.2(2) . .
C70 C69 P4 115.4(2) . .
C71 C70 C69 120.5(3) . .
C71 C70 H70A 119.7 . .
C69 C70 H70A 119.7 . .
C72 C71 C70 120.4(3) . .
C72 C71 H71A 119.8 . .
C70 C71 H71A 119.8 . .
C73 C72 C71 119.3(3) . .
C73 C72 H72A 120.4 . .
C71 C72 H72A 120.4 . .
C72 C73 C74 120.2(3) . .
C72 C73 H73A 119.9 . .
C74 C73 H73A 119.9 . .
C69 C74 C73 121.3(3) . .
C69 C74 H74A 119.4 . .
C73 C74 H74A 119.4 . .
Cl2 C75 Cl1 112.7(3) . .
Cl2 C75 H75A 109.1 . .
Cl1 C75 H75A 109.1 . .
Cl2 C75 H75B 109.1 . .
Cl1 C75 H75B 109.1 . .
H75A C75 H75B 107.8 . .
Cl1' C75' Cl2' 111.6(5) . .
Cl1' C75' H75C 109.3 . .
Cl2' C75' H75C 109.3 . .
Cl1' C75' H75D 109.3 . .
Cl2' C75' H75D 109.3 . .
H75C C75' H75D 108.0 . .
Cl5 Cl4 C77 146.0(7) 2_557 .
Cl5 Cl4 C77 57.6(5) 2_557 2_557
C77 Cl4 C77 88.7(3) . 2_557
Cl4 Cl5 C77 102.7(6) 2_557 .
Cl5 C77 Cl4 110.9(4) . .
Cl5 C77 Cl4 19.71(15) . 2_557
Cl4 C77 Cl4 91.3(3) . 2_557
Cl6 C78 Cl7 110.5(5) . .
Cl6' C78' Cl7' 110.1(4) . .

loop_
_geom_bond_atom_site_label_1
_geom_bond_atom_site_label_2
_geom_bond_distance
_geom_bond_site_symmetry_2
Fe1 C1 1.769(3) .
Fe1 C2 1.777(3) .
Fe1 P1 2.2043(11) .
Fe1 S1 2.2510(10) .
Fe1 S2 2.2544(10) .
Fe1 Fe2 2.4998(10) .
Fe2 C3 1.766(3) .
Fe2 C4 1.779(3) .
Fe2 P2 2.1996(11) .
Fe2 S1 2.2611(10) .
Fe2 S2 2.2636(10) .
Fe3 C38 1.772(3) .
Fe3 C39 1.779(3) .
Fe3 P3 2.1998(10) .
Fe3 S4 2.2525(10) .
Fe3 S3 2.2566(10) .
Fe3 Fe4 2.4916(10) .
Fe4 C40 1.764(3) .
Fe4 C41 1.781(3) .
Fe4 P4 2.1989(10) .
Fe4 S3 2.2528(10) .
Fe4 S4 2.2548(10) .
P1 N1 1.722(2) .
P1 C8 1.838(3) .
P1 C14 1.841(3) .
P2 N1 1.723(2) .
P2 C32 1.830(3) .
P2 C26 1.847(3) .
P3 N3 1.723(2) .
P3 C51 1.838(3) .
P3 C45 1.842(3) .
P4 N3 1.727(2) .
P4 C69 1.834(3) .
P4 C63 1.843(3) .
S1 C5 1.832(3) .
S2 C7 1.834(3) .
S3 C42 1.829(3) .
S4 C44 1.821(4) .
O1 C1 1.150(4) .
O2 C2 1.149(3) .
O3 C3 1.146(3) .
O4 C4 1.151(4) .
O5 C38 1.142(3) .
O6 C39 1.149(4) .
O7 C40 1.151(4) .
O8 C41 1.150(4) .
N1 C20 1.481(3) .
N2 C24 1.331(4) .
N2 C23 1.333(4) .
N3 C57 1.478(3) .
N4 C60 1.335(4) .
N4 C61 1.338(4) .
C5 C6 1.490(4) .
C5 H5A 0.9900 .
C5 H5B 0.9900 .
C6 C7 1.502(4) .
C6 H6A 0.9900 .
C6 H6B 0.9900 .
C7 H7A 0.9900 .
C7 H7B 0.9900 .
C8 C9 1.372(4) .
C8 C13 1.413(4) .
C9 C10 1.392(4) .
C9 H9A 0.9500 .
C10 C11 1.382(4) .
C10 H10A 0.9500 .
C11 C12 1.378(5) .
C11 H11A 0.9500 .
C12 C13 1.378(4) .
C12 H12A 0.9500 .
C13 H13A 0.9500 .
C14 C15 1.392(4) .
C14 C19 1.403(4) .
C15 C16 1.390(4) .
C15 H15A 0.9500 .
C16 C17 1.379(5) .
C16 H16A 0.9500 .
C17 C18 1.388(4) .
C17 H17A 0.9500 .
C18 C19 1.375(4) .
C18 H18A 0.9500 .
C19 H19A 0.9500 .
C20 C21 1.517(4) .
C20 H20A 0.9500 .
C21 C22 1.385(4) .
C21 C25 1.389(4) .
C22 C23 1.388(4) .
C22 H22A 0.9500 .
C23 H23A 0.9500 .
C24 C25 1.384(4) .
C24 H24A 0.9500 .
C25 H25A 0.9500 .
C26 C27 1.387(4) .
C26 C31 1.400(4) .
C31 C30 1.390(4) .
C31 H31A 0.9500 .
C30 C29 1.393(4) .
C30 H30A 0.9500 .
C29 C28 1.375(4) .
C29 H29A 0.9500 .
C28 C27 1.391(4) .
C28 H28A 0.9500 .
C27 H27A 0.9500 .
C32 C33 1.383(4) .
C32 C37 1.400(4) .
C37 C36 1.379(4) .
C37 H37A 0.9500 .
C36 C35 1.386(5) .
C36 H36A 0.9500 .
C35 C34 1.376(5) .
C35 H35A 0.9500 .
C34 C33 1.389(4) .
C34 H34A 0.9500 .
C33 H33A 0.9500 .
C42 C43 1.624(7) .
C42 H42A 0.9900 .
C42 H42B 0.9900 .
C43 C44 1.298(8) .
C43 H43A 0.9900 .
C43 H43B 0.9900 .
C44 H44A 0.9900 .
C44 H44B 0.9900 .
C43' H43C 0.9900 .
C43' H43D 0.9900 .
C45 C46 1.395(4) .
C45 C50 1.397(4) .
C46 C47 1.395(4) .
C46 H46A 0.9500 .
C47 C48 1.382(5) .
C47 H47A 0.9500 .
C48 C49 1.380(5) .
C48 H48A 0.9500 .
C49 C50 1.387(4) .
C49 H49A 0.9500 .
C50 H50A 0.9500 .
C51 C56 1.371(4) .
C51 C52 1.401(4) .
C52 C53 1.386(4) .
C52 H52A 0.9500 .
C53 C54 1.379(5) .
C53 H53A 0.9500 .
C54 C55 1.380(5) .
C54 H54A 0.9500 .
C55 C56 1.393(4) .
C55 H55A 0.9500 .
C56 H56A 0.9500 .
C57 C58 1.516(4) .
C57 H57A 0.9500 .
C58 C59 1.383(4) .
C58 C62 1.386(4) .
C59 C60 1.383(4) .
C59 H59A 0.9500 .
C60 H60A 0.9500 .
C61 C62 1.384(4) .
C61 H61A 0.9500 .
C62 H62A 0.9500 .
C63 C68 1.390(4) .
C63 C64 1.395(4) .
C64 C65 1.387(4) .
C64 H64A 0.9500 .
C65 C66 1.381(4) .
C65 H65A 0.9500 .
C66 C67 1.383(4) .
C66 H66A 0.9500 .
C67 C68 1.387(4) .
C67 H67A 0.9500 .
C68 H68A 0.9500 .
C69 C74 1.376(4) .
C69 C70 1.404(4) .
C70 C71 1.384(4) .
C70 H70A 0.9500 .
C71 C72 1.384(5) .
C71 H71A 0.9500 .
C72 C73 1.384(5) .
C72 H72A 0.9500 .
C73 C74 1.389(4) .
C73 H73A 0.9500 .
C74 H74A 0.9500 .
Cl2 C75 1.751(6) .
Cl1 C75 1.762(6) .
C75 H75A 0.9900 .
C75 H75B 0.9900 .
Cl2' C75' 1.778(8) .
Cl1' C75' 1.768(8) .
C75' H75C 0.9900 .
C75' H75D 0.9900 .
Cl4 Cl5 0.702(4) 2_557
Cl4 C77 1.770(6) .
Cl4 C77 2.031(8) 2_557
Cl5 Cl4 0.702(4) 2_557
Cl5 C77 1.758(6) .
C77 Cl4 2.031(8) 2_557
Cl6 C78 1.739(7) .
Cl7 C78 1.805(7) .
Cl6' C78' 1.735(6) .
Cl7' C78' 1.788(7) .

loop_
_geom_torsion_atom_site_label_1
_geom_torsion_atom_site_label_2
_geom_torsion_atom_site_label_3
_geom_torsion_atom_site_label_4
_geom_torsion
_geom_torsion_site_symmetry_1
_geom_torsion_site_symmetry_4
C1 Fe1 Fe2 C3 0.84(13) . .
C2 Fe1 Fe2 C3 139.2(2) . .
P1 Fe1 Fe2 C3 -91.27(10) . .
S1 Fe1 Fe2 C3 77.86(10) . .
S2 Fe1 Fe2 C3 -173.51(10) . .
C1 Fe1 Fe2 C4 -139.3(2) . .
C2 Fe1 Fe2 C4 -0.9(3) . .
P1 Fe1 Fe2 C4 128.6(2) . .
S1 Fe1 Fe2 C4 -62.2(2) . .
S2 Fe1 Fe2 C4 46.4(2) . .
C1 Fe1 Fe2 P2 92.45(9) . .
C2 Fe1 Fe2 P2 -129.19(19) . .
P1 Fe1 Fe2 P2 0.34(3) . .
S1 Fe1 Fe2 P2 169.47(3) . .
S2 Fe1 Fe2 P2 -81.90(3) . .
C1 Fe1 Fe2 S1 -77.02(9) . .
C2 Fe1 Fe2 S1 61.35(19) . .
P1 Fe1 Fe2 S1 -169.13(3) . .
S2 Fe1 Fe2 S1 108.64(3) . .
C1 Fe1 Fe2 S2 174.34(9) . .
C2 Fe1 Fe2 S2 -47.29(19) . .
P1 Fe1 Fe2 S2 82.23(3) . .
S1 Fe1 Fe2 S2 -108.64(3) . .
C38 Fe3 Fe4 C40 -0.32(13) . .
C39 Fe3 Fe4 C40 -137.6(2) . .
P3 Fe3 Fe4 C40 91.57(10) . .
S4 Fe3 Fe4 C40 -79.35(10) . .
S3 Fe3 Fe4 C40 172.22(10) . .
C38 Fe3 Fe4 C41 137.0(2) . .
C39 Fe3 Fe4 C41 -0.2(3) . .
P3 Fe3 Fe4 C41 -131.1(2) . .
S4 Fe3 Fe4 C41 58.0(2) . .
S3 Fe3 Fe4 C41 -50.5(2) . .
C38 Fe3 Fe4 P4 -91.64(10) . .
C39 Fe3 Fe4 P4 131.1(2) . .
P3 Fe3 Fe4 P4 0.25(3) . .
S4 Fe3 Fe4 P4 -170.66(4) . .
S3 Fe3 Fe4 P4 80.90(4) . .
C38 Fe3 Fe4 S3 -172.55(9) . .
C39 Fe3 Fe4 S3 50.2(2) . .
P3 Fe3 Fe4 S3 -80.65(4) . .
S4 Fe3 Fe4 S3 108.43(4) . .
C38 Fe3 Fe4 S4 79.02(10) . .
C39 Fe3 Fe4 S4 -58.2(2) . .
P3 Fe3 Fe4 S4 170.91(4) . .
S3 Fe3 Fe4 S4 -108.43(4) . .
C1 Fe1 P1 N1 -108.48(12) . .
C2 Fe1 P1 N1 154.94(13) . .
S1 Fe1 P1 N1 -21.78(12) . .
S2 Fe1 P1 N1 53.40(9) . .
Fe2 Fe1 P1 N1 -2.48(9) . .
C1 Fe1 P1 C8 14.31(14) . .
C2 Fe1 P1 C8 -82.28(14) . .
S1 Fe1 P1 C8 101.00(12) . .
S2 Fe1 P1 C8 176.19(10) . .
Fe2 Fe1 P1 C8 120.30(10) . .
C1 Fe1 P1 C14 129.79(14) . .
C2 Fe1 P1 C14 33.20(15) . .
S1 Fe1 P1 C14 -143.52(11) . .
S2 Fe1 P1 C14 -68.34(11) . .
Fe2 Fe1 P1 C14 -124.22(11) . .
C3 Fe2 P2 N1 106.25(13) . .
C4 Fe2 P2 N1 -158.00(13) . .
S1 Fe2 P2 N1 19.95(12) . .
S2 Fe2 P2 N1 -53.67(9) . .
Fe1 Fe2 P2 N1 1.85(9) . .
C3 Fe2 P2 C32 -15.75(14) . .
C4 Fe2 P2 C32 80.01(14) . .
S1 Fe2 P2 C32 -102.05(12) . .
S2 Fe2 P2 C32 -175.67(10) . .
Fe1 Fe2 P2 C32 -120.15(10) . .
C3 Fe2 P2 C26 -131.35(14) . .
C4 Fe2 P2 C26 -35.60(14) . .
S1 Fe2 P2 C26 142.34(11) . .
S2 Fe2 P2 C26 68.73(11) . .
Fe1 Fe2 P2 C26 124.25(10) . .
C38 Fe3 P3 N3 105.52(13) . .
C39 Fe3 P3 N3 -159.25(13) . .
S4 Fe3 P3 N3 17.07(12) . .
S3 Fe3 P3 N3 -54.61(9) . .
Fe4 Fe3 P3 N3 0.85(9) . .
C38 Fe3 P3 C51 -16.74(14) . .
C39 Fe3 P3 C51 78.49(14) . .
S4 Fe3 P3 C51 -105.18(12) . .
S3 Fe3 P3 C51 -176.86(10) . .
Fe4 Fe3 P3 C51 -121.40(10) . .
C38 Fe3 P3 C45 -131.62(14) . .
C39 Fe3 P3 C45 -36.39(15) . .
S4 Fe3 P3 C45 139.94(12) . .
S3 Fe3 P3 C45 68.25(11) . .
Fe4 Fe3 P3 C45 123.71(11) . .
C40 Fe4 P4 N3 -105.17(13) . .
C41 Fe4 P4 N3 158.00(13) . .
S3 Fe4 P4 N3 54.32(9) . .
S4 Fe4 P4 N3 -17.95(12) . .
Fe3 Fe4 P4 N3 -1.32(9) . .
C40 Fe4 P4 C69 16.41(14) . .
C41 Fe4 P4 C69 -80.41(14) . .
S3 Fe4 P4 C69 175.90(11) . .
S4 Fe4 P4 C69 103.63(12) . .
Fe3 Fe4 P4 C69 120.26(11) . .
C40 Fe4 P4 C63 132.48(14) . .
C41 Fe4 P4 C63 35.66(14) . .
S3 Fe4 P4 C63 -68.02(11) . .
S4 Fe4 P4 C63 -140.29(11) . .
Fe3 Fe4 P4 C63 -123.66(10) . .
C1 Fe1 S1 C5 -142.33(14) . .
C2 Fe1 S1 C5 -46.14(15) . .
P1 Fe1 S1 C5 130.51(12) . .
S2 Fe1 S1 C5 54.83(12) . .
Fe2 Fe1 S1 C5 107.35(12) . .
C1 Fe1 S1 Fe2 110.32(9) . .
C2 Fe1 S1 Fe2 -153.49(10) . .
P1 Fe1 S1 Fe2 23.16(7) . .
S2 Fe1 S1 Fe2 -52.52(3) . .
C3 Fe2 S1 C5 146.64(15) . .
C4 Fe2 S1 C5 51.27(15) . .
P2 Fe2 S1 C5 -126.58(13) . .
S2 Fe2 S1 C5 -52.49(12) . .
Fe1 Fe2 S1 C5 -104.75(12) . .
C3 Fe2 S1 Fe1 -108.60(10) . .
C4 Fe2 S1 Fe1 156.02(10) . .
P2 Fe2 S1 Fe1 -21.82(7) . .
S2 Fe2 S1 Fe1 52.26(3) . .
C1 Fe1 S2 C7 -124.0(3) . .
C2 Fe1 S2 C7 52.10(15) . .
P1 Fe1 S2 C7 153.55(12) . .
S1 Fe1 S2 C7 -53.95(12) . .
Fe2 Fe1 S2 C7 -106.43(12) . .
C1 Fe1 S2 Fe2 -17.6(3) . .
C2 Fe1 S2 Fe2 158.54(9) . .
P1 Fe1 S2 Fe2 -100.01(3) . .
S1 Fe1 S2 Fe2 52.49(3) . .
C3 Fe2 S2 C7 123.8(3) . .
C4 Fe2 S2 C7 -55.70(15) . .
P2 Fe2 S2 C7 -154.90(12) . .
S1 Fe2 S2 C7 53.19(12) . .
Fe1 Fe2 S2 C7 105.40(12) . .
C3 Fe2 S2 Fe1 18.4(3) . .
C4 Fe2 S2 Fe1 -161.10(9) . .
P2 Fe2 S2 Fe1 99.71(3) . .
S1 Fe2 S2 Fe1 -52.21(3) . .
C40 Fe4 S3 C42 -129.0(3) . .
C41 Fe4 S3 C42 51.09(16) . .
P4 Fe4 S3 C42 151.91(13) . .
S4 Fe4 S3 C42 -54.92(13) . .
Fe3 Fe4 S3 C42 -107.40(13) . .
C40 Fe4 S3 Fe3 -21.6(3) . .
C41 Fe4 S3 Fe3 158.49(9) . .
P4 Fe4 S3 Fe3 -100.70(3) . .
S4 Fe4 S3 Fe3 52.47(3) . .
C38 Fe3 S3 C42 126.6(3) . .
C39 Fe3 S3 C42 -54.11(17) . .
P3 Fe3 S3 C42 -153.97(14) . .
S4 Fe3 S3 C42 52.72(14) . .
Fe4 Fe3 S3 C42 105.27(14) . .
C38 Fe3 S3 Fe4 21.3(3) . .
C39 Fe3 S3 Fe4 -159.38(10) . .
P3 Fe3 S3 Fe4 100.76(3) . .
S4 Fe3 S3 Fe4 -52.55(3) . .
C38 Fe3 S4 C44 145.72(17) . .
C39 Fe3 S4 C44 50.63(17) . .
P3 Fe3 S4 C44 -125.59(15) . .
S3 Fe3 S4 C44 -53.68(14) . .
Fe4 Fe3 S4 C44 -106.15(14) . .
C38 Fe3 S4 Fe4 -108.13(10) . .
C39 Fe3 S4 Fe4 156.78(10) . .
P3 Fe3 S4 Fe4 -19.44(8) . .
S3 Fe3 S4 Fe4 52.47(3) . .
C40 Fe4 S4 C44 -147.03(18) . .
C41 Fe4 S4 C44 -50.28(18) . .
P4 Fe4 S4 C44 125.58(16) . .
S3 Fe4 S4 C44 53.04(15) . .
Fe3 Fe4 S4 C44 105.63(16) . .
C40 Fe4 S4 Fe3 107.34(10) . .
C41 Fe4 S4 Fe3 -155.91(10) . .
P4 Fe4 S4 Fe3 19.95(8) . .
S3 Fe4 S4 Fe3 -52.59(3) . .
C8 P1 N1 C20 59.2(2) . .
C14 P1 N1 C20 -44.4(2) . .
Fe1 P1 N1 C20 -174.75(16) . .
C8 P1 N1 P2 -121.48(15) . .
C14 P1 N1 P2 134.92(15) . .
Fe1 P1 N1 P2 4.53(17) . .
C32 P2 N1 C20 -59.8(2) . .
C26 P2 N1 C20 44.8(2) . .
Fe2 P2 N1 C20 175.03(16) . .
C32 P2 N1 P1 120.95(15) . .
C26 P2 N1 P1 -134.50(15) . .
Fe2 P2 N1 P1 -4.25(17) . .
C51 P3 N3 C57 -57.3(2) . .
C45 P3 N3 C57 47.2(2) . .
Fe3 P3 N3 C57 176.94(16) . .
C51 P3 N3 P4 123.64(15) . .
C45 P3 N3 P4 -131.87(15) . .
Fe3 P3 N3 P4 -2.10(17) . .
C69 P4 N3 C57 58.1(2) . .
C63 P4 N3 C57 -46.6(2) . .
Fe4 P4 N3 C57 -176.72(16) . .
C69 P4 N3 P3 -122.83(15) . .
C63 P4 N3 P3 132.40(15) . .
Fe4 P4 N3 P3 2.31(17) . .
C2 Fe1 C1 O1 11(9) . .
P1 Fe1 C1 O1 -91(9) . .
S1 Fe1 C1 O1 118(9) . .
S2 Fe1 C1 O1 -173(100) . .
Fe2 Fe1 C1 O1 172(100) . .
C1 Fe1 C2 O2 69(11) . .
P1 Fe1 C2 O2 161(11) . .
S1 Fe1 C2 O2 -21(11) . .
S2 Fe1 C2 O2 -110(11) . .
Fe2 Fe1 C2 O2 -71(11) . .
C4 Fe2 C3 O3 -1(10) . .
P2 Fe2 C3 O3 98(10) . .
S1 Fe2 C3 O3 -111(10) . .
S2 Fe2 C3 O3 179(100) . .
Fe1 Fe2 C3 O3 -165(10) . .
C3 Fe2 C4 O4 -2(5) . .
P2 Fe2 C4 O4 -93(5) . .
S1 Fe2 C4 O4 88(5) . .
S2 Fe2 C4 O4 178(100) . .
Fe1 Fe2 C4 O4 140(5) . .
Fe1 S1 C5 C6 -67.1(3) . .
Fe2 S1 C5 C6 6.6(3) . .
S1 C5 C6 C7 62.9(3) . .
C5 C6 C7 S2 -61.7(3) . .
Fe1 S2 C7 C6 64.6(3) . .
Fe2 S2 C7 C6 -8.9(3) . .
N1 P1 C8 C9 13.5(3) . .
C14 P1 C8 C9 120.8(3) . .
Fe1 P1 C8 C9 -111.7(2) . .
N1 P1 C8 C13 -169.9(2) . .
C14 P1 C8 C13 -62.6(2) . .
Fe1 P1 C8 C13 64.9(2) . .
C13 C8 C9 C10 -0.6(4) . .
P1 C8 C9 C10 175.9(2) . .
C8 C9 C10 C11 -0.2(5) . .
C9 C10 C11 C12 0.9(5) . .
C10 C11 C12 C13 -0.9(5) . .
C11 C12 C13 C8 0.1(5) . .
C9 C8 C13 C12 0.6(4) . .
P1 C8 C13 C12 -176.3(2) . .
N1 P1 C14 C15 -104.2(2) . .
C8 P1 C14 C15 145.1(2) . .
Fe1 P1 C14 C15 21.8(3) . .
N1 P1 C14 C19 73.0(3) . .
C8 P1 C14 C19 -37.7(3) . .
Fe1 P1 C14 C19 -160.98(19) . .
C19 C14 C15 C16 -2.3(4) . .
P1 C14 C15 C16 175.0(2) . .
C14 C15 C16 C17 -0.6(5) . .
C15 C16 C17 C18 2.1(5) . .
C16 C17 C18 C19 -0.7(5) . .
C17 C18 C19 C14 -2.2(4) . .
C15 C14 C19 C18 3.7(4) . .
P1 C14 C19 C18 -173.6(2) . .
P1 N1 C20 C21 88.2(3) . .
P2 N1 C20 C21 -91.1(3) . .
N1 C20 C21 C22 0.1(4) . .
N1 C20 C21 C25 -179.1(3) . .
C25 C21 C22 C23 0.8(4) . .
C20 C21 C22 C23 -178.5(3) . .
C24 N2 C23 C22 -0.1(5) . .
C21 C22 C23 N2 -0.8(5) . .
C23 N2 C24 C25 1.1(6) . .
N2 C24 C25 C21 -1.1(6) . .
C22 C21 C25 C24 0.1(5) . .
C20 C21 C25 C24 179.5(3) . .
N1 P2 C26 C27 -75.9(3) . .
C32 P2 C26 C27 34.6(3) . .
Fe2 P2 C26 C27 157.4(2) . .
N1 P2 C26 C31 101.8(2) . .
C32 P2 C26 C31 -147.7(2) . .
Fe2 P2 C26 C31 -25.0(3) . .
C27 C26 C31 C30 2.1(4) . .
P2 C26 C31 C30 -175.6(2) . .
C26 C31 C30 C29 -0.1(5) . .
C31 C30 C29 C28 -1.4(5) . .
C30 C29 C28 C27 0.7(5) . .
C31 C26 C27 C28 -2.8(4) . .
P2 C26 C27 C28 174.9(2) . .
C29 C28 C27 C26 1.4(5) . .
N1 P2 C32 C33 -17.5(3) . .
C26 P2 C32 C33 -125.5(3) . .
Fe2 P2 C32 C33 107.8(2) . .
N1 P2 C32 C37 165.8(2) . .
C26 P2 C32 C37 57.9(2) . .
Fe2 P2 C32 C37 -68.9(2) . .
C33 C32 C37 C36 -0.9(4) . .
P2 C32 C37 C36 176.0(2) . .
C32 C37 C36 C35 0.7(5) . .
C37 C36 C35 C34 0.4(5) . .
C36 C35 C34 C33 -1.3(5) . .
C37 C32 C33 C34 0.0(5) . .
P2 C32 C33 C34 -176.7(2) . .
C35 C34 C33 C32 1.2(5) . .
C39 Fe3 C38 O5 -9(8) . .
P3 Fe3 C38 O5 91(8) . .
S4 Fe3 C38 O5 -117(8) . .
S3 Fe3 C38 O5 170(8) . .
Fe4 Fe3 C38 O5 -172(100) . .
C38 Fe3 C39 O6 5(5) . .
P3 Fe3 C39 O6 -86(5) . .
S4 Fe3 C39 O6 96(5) . .
S3 Fe3 C39 O6 -174(5) . .
Fe4 Fe3 C39 O6 144(5) . .
C41 Fe4 C40 O7 14(12) . .
P4 Fe4 C40 O7 -87(12) . .
S3 Fe4 C40 O7 -166(12) . .
S4 Fe4 C40 O7 121(12) . .
Fe3 Fe4 C40 O7 176(100) . .
C40 Fe4 C41 O8 41(6) . .
P4 Fe4 C41 O8 132(6) . .
S3 Fe4 C41 O8 -139(6) . .
S4 Fe4 C41 O8 -50(6) . .
Fe3 Fe4 C41 O8 -98(6) . .
Fe4 S3 C42 C43 60.3(4) . .
Fe3 S3 C42 C43 -13.4(4) . .
S3 C42 C43 C44 -55.0(6) . .
C42 C43 C44 S4 56.8(7) . .
Fe3 S4 C44 C43 9.9(5) . .
Fe4 S4 C44 C43 -63.6(5) . .
N3 P3 C45 C46 109.9(2) . .
C51 P3 C45 C46 -139.4(2) . .
Fe3 P3 C45 C46 -16.6(3) . .
N3 P3 C45 C50 -71.0(3) . .
C51 P3 C45 C50 39.7(3) . .
Fe3 P3 C45 C50 162.4(2) . .
C50 C45 C46 C47 0.2(4) . .
P3 C45 C46 C47 179.3(2) . .
C45 C46 C47 C48 1.7(5) . .
C46 C47 C48 C49 -1.2(5) . .
C47 C48 C49 C50 -1.1(5) . .
C48 C49 C50 C45 3.0(5) . .
C46 C45 C50 C49 -2.5(4) . .
P3 C45 C50 C49 178.4(2) . .
N3 P3 C51 C56 -19.1(3) . .
C45 P3 C51 C56 -128.1(3) . .
Fe3 P3 C51 C56 106.1(2) . .
N3 P3 C51 C52 166.3(2) . .
C45 P3 C51 C52 57.3(2) . .
Fe3 P3 C51 C52 -68.6(2) . .
C56 C51 C52 C53 -0.8(4) . .
P3 C51 C52 C53 174.3(2) . .
C51 C52 C53 C54 0.7(5) . .
C52 C53 C54 C55 0.2(5) . .
C53 C54 C55 C56 -0.9(5) . .
C52 C51 C56 C55 0.0(4) . .
P3 C51 C56 C55 -174.5(3) . .
C54 C55 C56 C51 0.9(5) . .
P3 N3 C57 C58 -89.9(3) . .
P4 N3 C57 C58 89.1(3) . .
N3 C57 C58 C59 2.1(4) . .
N3 C57 C58 C62 -178.3(3) . .
C62 C58 C59 C60 -0.4(4) . .
C57 C58 C59 C60 179.2(3) . .
C61 N4 C60 C59 0.4(5) . .
C58 C59 C60 N4 0.3(5) . .
C60 N4 C61 C62 -1.0(5) . .
N4 C61 C62 C58 1.0(5) . .
C59 C58 C62 C61 -0.3(5) . .
C57 C58 C62 C61 -179.9(3) . .
N3 P4 C63 C68 74.0(2) . .
C69 P4 C63 C68 -36.4(2) . .
Fe4 P4 C63 C68 -159.70(19) . .
N3 P4 C63 C64 -104.3(2) . .
C69 P4 C63 C64 145.3(2) . .
Fe4 P4 C63 C64 22.0(3) . .
C68 C63 C64 C65 -1.9(4) . .
P4 C63 C64 C65 176.4(2) . .
C63 C64 C65 C66 -0.1(5) . .
C64 C65 C66 C67 1.3(5) . .
C65 C66 C67 C68 -0.4(5) . .
C66 C67 C68 C63 -1.7(5) . .
C64 C63 C68 C67 2.8(4) . .
P4 C63 C68 C67 -175.5(2) . .
N3 P4 C69 C74 17.9(3) . .
C63 P4 C69 C74 126.3(3) . .
Fe4 P4 C69 C74 -106.7(2) . .
N3 P4 C69 C70 -167.4(2) . .
C63 P4 C69 C70 -59.1(2) . .
Fe4 P4 C69 C70 68.0(2) . .
C74 C69 C70 C71 0.8(4) . .
P4 C69 C70 C71 -174.4(2) . .
C69 C70 C71 C72 -0.4(5) . .
C70 C71 C72 C73 -0.3(5) . .
C71 C72 C73 C74 0.7(5) . .
C70 C69 C74 C73 -0.4(4) . .
P4 C69 C74 C73 174.2(2) . .
C72 C73 C74 C69 -0.4(5) . .
Cl4 Cl5 C77 Cl4 -5.0(8) 2_557 .
Cl5 Cl4 C77 Cl5 8.8(15) 2_557 .
C77 Cl4 C77 Cl5 1.7(3) 2_557 .
Cl5 Cl4 C77 Cl4 7.1(12) 2_557 2_557
C77 Cl4 C77 Cl4 0.000(1) 2_557 2_557
